data_7716514
loop_
_publ_author_name
'Besleaga, Iuliana'
'Raptov&#xe1;, Ren&#xe1;ta'
'Stoica, Alexandru-Constantin'
'Milunovic, Miljan N. M.'
'Zalibera, Michal'
'Bai, Ruoli'
'Igaz, N&#xf3;ra'
'Reynisson, J&#xf3;hannes'
'Kiricsi, M&#xf3;nika'
'Enyedy, &#xc9;va A'
'Rapta, Peter'
'Hamel, Ernest'
'Arion, Vladimir B.'

_publ_section_title
;
 Are the metal identity and stoichiometry of metal complexes important for
 colchicine site binding and inhibition of tubulin polymerization?
;
_journal_issue 29
_journal_name_full 'Dalton transactions (Cambridge, England : 2003)'
_journal_page_first 12349
_journal_page_last 12369
_journal_paper_doi 10.1039/d4dt01469c
_journal_volume 53
_journal_year 2024
_chemical_formula_moiety 'C20 H24 N5 O2 S, N O3'
_chemical_formula_sum 'C20 H24 N6 O5 S'
_chemical_formula_weight 460.51
_space_group_crystal_system monoclinic
_space_group_IT_number 14
_space_group_name_Hall '-P 2yn'
_space_group_name_H-M_alt 'P 1 21/n 1'
_symmetry_cell_setting monoclinic
_atom_sites_solution_hydrogens geom
_atom_sites_solution_primary direct
_audit_creation_date 2024-06-24
_audit_creation_method
;FinalCif V138 by Daniel Kratzert, Freiburg 2024, 
https://dkratzert.de/finalcif.html
;
_audit_update_record
;
2024-06-24 deposited with the CCDC.	2024-07-02 downloaded from the CCDC.
;
_cell_angle_alpha 90
_cell_angle_beta 92.547(8)
_cell_angle_gamma 90
_cell_formula_units_Z 4
_cell_length_a 13.9111(13)
_cell_length_b 8.5430(6)
_cell_length_c 18.0419(18)
_cell_measurement_reflns_used 18966
_cell_measurement_temperature 100(2)
_cell_measurement_theta_max 72.26
_cell_measurement_theta_min 3.93
_cell_volume 2142.0(3)
_computing_cell_refinement
;
X-Area Recipe 2.0.1 (STOE, 2023)
;
_computing_data_collection
;
X-Area Pilatus3_SV 1.31.192.0 (STOE, 2023)
;
_computing_data_reduction '  X-Area Integrate 2.5.15.0 (STOE, 2023)  X-Area LANA 2.7.12 (STOE, 2023)'
_computing_molecular_graphics 'ShelXle (H\"ubschle 2011)'
_computing_publication_material
;
STOE & Cie GmbH, X-Area, software package for collecting single-crystal or
multi-domain crystal data on STOE area-detector diffractometers, for image 
processing, for the correction and scaling of reflection intensities and 
for outlier rejection, version 2.3, Darmstadt 2023
;
_computing_structure_refinement 'SHELXL-2019/2 (Sheldrick, 2019)'
_computing_structure_solution 'SHELXT 2018/2 (Sheldrick, 2018)'
_diffrn_ambient_temperature 100(2)
_diffrn_detector 'EIGER2 500K'
_diffrn_detector_area_resol_mean 13.33
_diffrn_measured_fraction_theta_full 0.945
_diffrn_measured_fraction_theta_max 0.932
_diffrn_measurement_details ' 10614 frames, detector distance = 60 mm'
_diffrn_measurement_device 'Eulerian 4-circle diffractometer'
_diffrn_measurement_device_type 'STOE STADIVARI'
_diffrn_measurement_method 'rotation method, \w scans'
_diffrn_measurement_specimen_support 'MiTeGen micromount'
_diffrn_radiation_collimation '1.2 mm, 0.6 diameter'
_diffrn_radiation_monochromator 'Graded multilayer mirror'
_diffrn_radiation_polarisn_norm 270
_diffrn_radiation_probe x-ray
_diffrn_radiation_type CuK\a
_diffrn_radiation_wavelength 1.54178
_diffrn_reflns_av_R_equivalents 0.0614
_diffrn_reflns_av_unetI/netI 0.0530
_diffrn_reflns_Laue_measured_fraction_full 0.945
_diffrn_reflns_Laue_measured_fraction_max 0.932
_diffrn_reflns_limit_h_max 16
_diffrn_reflns_limit_h_min -16
_diffrn_reflns_limit_k_max 10
_diffrn_reflns_limit_k_min -10
_diffrn_reflns_limit_l_max 7
_diffrn_reflns_limit_l_min -20
_diffrn_reflns_number 18583
_diffrn_reflns_point_group_measured_fraction_full 0.945
_diffrn_reflns_point_group_measured_fraction_max 0.932
_diffrn_reflns_theta_full 67.679
_diffrn_reflns_theta_max 71.638
_diffrn_reflns_theta_min 3.929
_diffrn_source 'Primux 100 micro'
_diffrn_source_current 1.00
_diffrn_source_power 0.050
_diffrn_source_voltage 50
_exptl_absorpt_coefficient_mu 1.744
_exptl_absorpt_correction_T_max 0.9870
_exptl_absorpt_correction_T_min 0.5936
_exptl_absorpt_correction_type multi-scan
_exptl_absorpt_process_details
;
STOE LANA, absorption correction by scaling of reflection intensities.
J. Koziskova, F. Hahn, J. Richter, J. Kozisek, "Comparison of different
absorption corrections on the model structure of tetrakis(\m~2~-acetato)-
diaqua-di-copper(II)", Acta Chimica Slovaca, vol. 9, no. 2, 2016, pp. 136 - 140.
Afterwards a spherical absorption correction was performed within STOE LANA.
;
_exptl_crystal_colour colorless
_exptl_crystal_density_diffrn 1.428
_exptl_crystal_density_method 'not measured'
_exptl_crystal_description needle
_exptl_crystal_F_000 968
_exptl_crystal_size_max 0.300
_exptl_crystal_size_mid 0.100
_exptl_crystal_size_min 0.020
_exptl_crystal_size_rad 0.050
_refine_diff_density_max 0.557
_refine_diff_density_min -0.440
_refine_diff_density_rms 0.088
_refine_ls_extinction_method none
_refine_ls_goodness_of_fit_ref 0.985
_refine_ls_hydrogen_treatment constr
_refine_ls_matrix_type full
_refine_ls_number_parameters 292
_refine_ls_number_reflns 3904
_refine_ls_number_restraints 234
_refine_ls_restrained_S_all 0.956
_refine_ls_R_factor_all 0.1024
_refine_ls_R_factor_gt 0.0700
_refine_ls_shift/su_max 0.000
_refine_ls_shift/su_mean 0.000
_refine_ls_structure_factor_coef Fsqd
_refine_ls_weighting_details 'w=1/[\s^2^(Fo^2^)+(0.1412P)^2^] where P=(Fo^2^+2Fc^2^)/3'
_refine_ls_weighting_scheme calc
_refine_ls_wR_factor_gt 0.1771
_refine_ls_wR_factor_ref 0.2007
_reflns_d_resolution_high 0.812
_reflns_d_resolution_low 18.024
_reflns_Friedel_coverage 0.000
_reflns_limit_h_max 16
_reflns_limit_h_min -16
_reflns_limit_k_max 10
_reflns_limit_k_min -10
_reflns_limit_l_max 7
_reflns_limit_l_min -20
_reflns_number_gt 2649
_reflns_number_total 3904
_reflns_threshold_expression 'I > 2\s(I)'
_cod_data_source_file d4dt01469c2.cif
_cod_data_source_block IUBE4192_a
_cod_depositor_comments 'Adding full bibliography for 7716513--7716520.cif.'
_cod_original_sg_symbol_H-M 'P 21/n'
_cod_database_code 7716514
_stoe_evaluation_lana_table
;----------------------------------------------------------------------------
2Theta          11.7   27.3   42.9   58.5   74.1   89.7  105.3  120.9  136.5
#----------------------------------------------------------------------------
<Resolution>    6.59   3.08   2.08   1.57   1.26   1.10   0.97   0.89   0.83
N(total)          75   1035   1540   2122   2993   5024   4487   3611   2094
<Redundancy>     2.0    5.5    4.3    3.8    4.2    6.0    5.3    4.5    3.5
Complet. [%%]    93.9  100.0   97.1   95.2   92.8   94.7   93.1   92.3   80.1
<I/sigma>      178.6   71.4   30.4   14.7    6.2    4.8    2.7    2.6    2.6
R(int)         0.023  0.026  0.037  0.053  0.093  0.096  0.153  0.169  0.171
#----------------------------------------------------------------------------
;
_stoe_evaluation_lana_mean_redundancy 4.7
_stoe_evaluation_lana_completeness 92.0
_stoe_evaluation_lana_number_refls_written 19236
_stoe_evaluation_lana_number_refls_unique 4134
_stoe_evaluation_lana_number_refls_after_or 19236
_stoe_evaluation_lana_number_refls_outliers 3745
_stoe_evaluation_lana_number_refls_total 22981
_stoe_evaluation_lana_max_2theta_desired 143.3
_stoe_evaluation_lana_max_2theta_available 143.3
_stoe_evaluation_lana_or_c4 0.7
_stoe_evaluation_lana_or_c3 0
_stoe_evaluation_lana_or_c2 0
_stoe_evaluation_lana_or_c1 0.035
_stoe_evaluation_lana_bos_l_odd_max 1
_stoe_evaluation_lana_bos_l_even_max 4
_stoe_evaluation_lana_bis_l_odd_max -
_stoe_evaluation_lana_bis_l_even_max -
_stoe_evaluation_lana_dys_max_order -
_stoe_evaluation_lana_dxs_max_order -
_stoe_evaluation_lana_fs_max_order 3
_stoe_evaluation_lana_point_group 2/m
_stoe_evaluation_integration_ems 0.028
_stoe_evaluation_integration_b 2.0
_stoe_evaluation_integration_a 12.7
_stoe_measurement_total_exposure_time '14.7 h'
_stoe_measurement_mean_exposure_per_frame '5.0 s'
_stoe_measurement_max_exposure_per_frame '5.0 s'
_stoe_measurement_min_exposure_per_frame '5.0 s'
_stoe_measurement_total_frame_number 10614
_stoe_measurement_total_run_number 99
_stoe_measurement_tube_power '50.0 W'
_stoe_measurement_identifier IUBE4192
_stoe_detector_distance '60.0 mm'
_stoe_detector_pixelsize_y '0.075 mm'
_stoe_detector_pixelsize_x '0.075 mm'
_stoe_detector_size_y '3.8 cm'
_stoe_detector_size_x '7.7 cm'
_audit_contact_author 'J. Richter'
_shelx_shelxl_version_number 2019/3
_shelx_space_group_comment
;
The symmetry employed for this shelxl refinement is uniquely defined
by the following loop, which should always be used as a source of
symmetry information in preference to the above space-group names.
They are only intended as comments.
;
_shelx_estimated_absorpt_t_min 0.623
_shelx_estimated_absorpt_t_max 0.966
_diffrn_measurement_ambient_temperature_device_make 'Oxford Cryostream 800'

loop_
_space_group_symop_operation_xyz
'x, y, z'
'-x+1/2, y+1/2, -z+1/2'
'-x, -y, -z'
'x-1/2, -y-1/2, z-1/2'

loop_
_atom_site_label
_atom_site_type_symbol
_atom_site_fract_x
_atom_site_fract_y
_atom_site_fract_z
_atom_site_U_iso_or_equiv
_atom_site_adp_type
_atom_site_occupancy
_atom_site_site_symmetry_order
_atom_site_calc_flag
_atom_site_refinement_flags_posn
_atom_site_refinement_flags_adp
_atom_site_refinement_flags_occupancy
_atom_site_disorder_assembly
_atom_site_disorder_group
S S 0.53998(6) 0.37554(10) 0.39222(5) 0.0338(3) Uani 1 1 d . . . . .
O1 O 0.41385(19) 0.8827(3) 0.06729(14) 0.0411(6) Uani 1 1 d . . . . .
O2 O 0.93550(18) 0.0564(3) 0.28723(14) 0.0392(6) Uani 1 1 d . . . . .
H2A H 0.962341 -0.031443 0.291407 0.059 Uiso 1 1 calc R U . . .
O3 O 1.0317(2) -0.2057(3) 0.28666(16) 0.0480(7) Uani 1 1 d . . . . .
O4 O 1.1553(2) -0.2771(4) 0.22661(18) 0.0543(8) Uani 1 1 d . . . . .
O5 O 1.1419(2) -0.0353(3) 0.26192(17) 0.0481(7) Uani 1 1 d . . . . .
N1 N 0.4409(2) 0.6690(3) 0.36993(16) 0.0337(7) Uani 1 1 d . . . . .
N2 N 0.3896(2) 0.3117(4) 0.46501(17) 0.0352(7) Uani 1 1 d . . . . .
N3 N 0.4446(2) 0.1775(4) 0.46845(17) 0.0348(7) Uani 1 1 d . . . . .
N4 N 0.5916(2) 0.0770(3) 0.43318(16) 0.0341(7) Uani 1 1 d . . . . .
H4 H 0.579471 -0.006128 0.460035 0.041 Uiso 1 1 calc R U . . .
N5 N 0.4601(2) 0.8380(3) 0.22310(16) 0.0335(7) Uani 1 1 d . . . . .
H5 H 0.482580 0.726770 0.224655 0.040 Uiso 1 1 calc R U . . .
N6 N 1.1118(2) -0.1724(4) 0.25818(17) 0.0381(7) Uani 1 1 d . . . . .
C1 C 0.4064(3) 0.8095(4) 0.3517(2) 0.0351(8) Uani 1 1 d . . . . .
C2 C 0.3185(3) 0.8661(5) 0.3744(2) 0.0371(8) Uani 1 1 d . . . . .
H2 H 0.296706 0.968009 0.360851 0.045 Uiso 1 1 calc R U . . .
C3 C 0.2635(3) 0.7685(5) 0.4177(2) 0.0389(8) Uani 1 1 d . . . . .
H3 H 0.202727 0.802543 0.433612 0.047 Uiso 1 1 calc R U . . .
C4 C 0.2978(3) 0.6224(4) 0.4373(2) 0.0365(8) Uani 1 1 d . . . . .
H4A H 0.261773 0.554560 0.467248 0.044 Uiso 1 1 calc R U . . .
C5 C 0.3868(3) 0.5768(4) 0.4120(2) 0.0344(8) Uani 1 1 d . . . . .
C6 C 0.4287(3) 0.4226(4) 0.4277(2) 0.0334(7) Uani 1 1 d . . . . .
C7 C 0.5262(3) 0.1934(4) 0.43350(19) 0.0322(7) Uani 1 1 d . . . . .
C8 C 0.4675(3) 0.9038(4) 0.3003(2) 0.0357(8) Uani 1 1 d . . . . .
H8A H 0.445619 1.014066 0.299546 0.043 Uiso 1 1 calc R U . . .
H8B H 0.535466 0.901676 0.319061 0.043 Uiso 1 1 calc R U . . .
C9 C 0.3584(3) 0.8421(5) 0.1918(2) 0.0365(8) Uani 1 1 d . . . . .
H9A H 0.333195 0.950333 0.193627 0.044 Uiso 1 1 calc R U . . .
H9B H 0.317300 0.774404 0.221690 0.044 Uiso 1 1 calc R U . . .
C10 C 0.3558(3) 0.7854(5) 0.1126(2) 0.0397(8) Uani 1 1 d . . . . .
H10A H 0.379806 0.676323 0.111272 0.048 Uiso 1 1 calc R U . . .
H10B H 0.288559 0.785878 0.092276 0.048 Uiso 1 1 calc R U . . .
C11 C 0.5115(3) 0.8733(5) 0.0940(2) 0.0402(8) Uani 1 1 d . . . . .
H11A H 0.551968 0.937590 0.062015 0.048 Uiso 1 1 calc R U . . .
H11B H 0.533686 0.763476 0.091140 0.048 Uiso 1 1 calc R U . . .
C12 C 0.5235(3) 0.9299(4) 0.1730(2) 0.0373(8) Uani 1 1 d . . . . .
H12A H 0.506470 1.042299 0.175263 0.045 Uiso 1 1 calc R U . . .
H12B H 0.591555 0.918412 0.190482 0.045 Uiso 1 1 calc R U . . .
C13 C 0.6771(3) 0.0742(4) 0.3945(2) 0.0344(8) Uani 1 1 d . . . . .
C14 C 0.7559(3) -0.0063(4) 0.4275(2) 0.0376(8) Uani 1 1 d . . . . .
H14 H 0.749836 -0.054237 0.474582 0.045 Uiso 1 1 calc R U . . .
C15 C 0.8425(3) -0.0171(4) 0.3925(2) 0.0370(8) Uani 1 1 d . . . . .
C16 C 0.8501(3) 0.0540(4) 0.3233(2) 0.0358(8) Uani 1 1 d . . . . .
C17 C 0.7717(3) 0.1282(4) 0.2877(2) 0.0356(8) Uani 1 1 d . . . . .
C18 C 0.6852(3) 0.1378(4) 0.3245(2) 0.0354(8) Uani 1 1 d . . . . .
H18 H 0.631396 0.188811 0.301014 0.042 Uiso 1 1 calc R U . . .
C19 C 0.9251(3) -0.1058(5) 0.4285(2) 0.0436(9) Uani 1 1 d . . . . .
H19A H 0.933334 -0.205240 0.402439 0.065 Uiso 1 1 calc R U . . .
H19B H 0.911949 -0.126499 0.480487 0.065 Uiso 1 1 calc R U . . .
H19C H 0.984101 -0.043575 0.426062 0.065 Uiso 1 1 calc R U . . .
C20 C 0.7783(3) 0.1922(5) 0.2104(2) 0.0407(9) Uani 1 1 d . . . . .
H20A H 0.824656 0.130253 0.183428 0.061 Uiso 1 1 calc R U . . .
H20B H 0.799674 0.301462 0.212992 0.061 Uiso 1 1 calc R U . . .
H20C H 0.715004 0.186533 0.184543 0.061 Uiso 1 1 calc R U . . .

loop_
_atom_site_aniso_label
_atom_site_aniso_U_11
_atom_site_aniso_U_22
_atom_site_aniso_U_33
_atom_site_aniso_U_23
_atom_site_aniso_U_13
_atom_site_aniso_U_12
S 0.0427(5) 0.0366(5) 0.0227(5) 0.0023(3) 0.0087(3) -0.0001(4)
O1 0.0545(16) 0.0464(15) 0.0226(15) 0.0025(10) 0.0037(11) 0.0008(12)
O2 0.0443(14) 0.0418(15) 0.0323(16) 0.0028(11) 0.0125(11) -0.0015(11)
O3 0.0580(17) 0.0452(16) 0.0425(19) 0.0040(12) 0.0204(12) -0.0017(13)
O4 0.0500(16) 0.0489(17) 0.065(2) -0.0105(14) 0.0106(13) -0.0007(13)
O5 0.0516(16) 0.0394(15) 0.053(2) 0.0039(12) -0.0016(13) -0.0030(12)
N1 0.0438(16) 0.0400(16) 0.0176(17) -0.0038(11) 0.0037(11) 0.0015(12)
N2 0.0433(16) 0.0385(16) 0.0243(18) 0.0011(11) 0.0075(12) -0.0012(12)
N3 0.0418(16) 0.0400(16) 0.0232(17) 0.0027(11) 0.0074(12) -0.0003(12)
N4 0.0443(16) 0.0353(16) 0.0230(18) 0.0043(11) 0.0064(12) -0.0031(12)
N5 0.0438(16) 0.0339(16) 0.0232(17) -0.0015(11) 0.0058(12) -0.0012(12)
N6 0.0427(16) 0.0455(18) 0.0263(19) 0.0022(12) 0.0033(12) 0.0004(13)
C1 0.0473(19) 0.0399(19) 0.018(2) -0.0048(13) 0.0012(14) -0.0001(14)
C2 0.0456(19) 0.042(2) 0.024(2) -0.0028(14) 0.0019(14) 0.0025(15)
C3 0.047(2) 0.046(2) 0.023(2) -0.0054(14) 0.0047(14) 0.0049(16)
C4 0.0464(19) 0.044(2) 0.019(2) -0.0021(14) 0.0078(14) -0.0014(16)
C5 0.0438(19) 0.0402(19) 0.019(2) -0.0035(13) 0.0032(14) 0.0017(14)
C6 0.0405(18) 0.0412(18) 0.019(2) -0.0025(13) 0.0080(13) -0.0021(14)
C7 0.0467(19) 0.0338(18) 0.0164(19) 0.0015(12) 0.0037(13) -0.0046(14)
C8 0.046(2) 0.0373(19) 0.024(2) -0.0012(13) 0.0023(14) -0.0019(15)
C9 0.0397(18) 0.045(2) 0.025(2) -0.0020(14) 0.0065(14) 0.0002(15)
C10 0.051(2) 0.043(2) 0.025(2) -0.0021(14) 0.0027(15) -0.0011(16)
C11 0.051(2) 0.045(2) 0.025(2) 0.0039(15) 0.0092(15) 0.0037(17)
C12 0.0413(19) 0.042(2) 0.029(2) 0.0046(14) 0.0056(15) -0.0008(15)
C13 0.0406(18) 0.0399(19) 0.023(2) -0.0006(13) 0.0085(13) -0.0040(14)
C14 0.054(2) 0.043(2) 0.016(2) 0.0015(14) 0.0033(14) -0.0019(16)
C15 0.049(2) 0.039(2) 0.024(2) -0.0032(13) 0.0034(14) -0.0043(15)
C16 0.0435(19) 0.0387(19) 0.026(2) -0.0008(14) 0.0093(14) -0.0039(15)
C17 0.0473(19) 0.0363(18) 0.024(2) -0.0016(13) 0.0076(14) -0.0004(15)
C18 0.0476(19) 0.0371(19) 0.022(2) -0.0003(13) 0.0036(14) 0.0018(15)
C19 0.054(2) 0.053(2) 0.024(2) 0.0040(15) 0.0074(16) 0.0015(18)
C20 0.050(2) 0.046(2) 0.027(2) 0.0032(15) 0.0096(15) 0.0024(17)

loop_
_atom_type_symbol
_atom_type_description
_atom_type_scat_dispersion_real
_atom_type_scat_dispersion_imag
_atom_type_scat_source
C C 0.0181 0.0091 'International Tables Vol C Tables 4.2.6.8 and 6.1.1.4'
H H 0.0000 0.0000 'International Tables Vol C Tables 4.2.6.8 and 6.1.1.4'
N N 0.0311 0.0180 'International Tables Vol C Tables 4.2.6.8 and 6.1.1.4'
O O 0.0492 0.0322 'International Tables Vol C Tables 4.2.6.8 and 6.1.1.4'
S S 0.3331 0.5567 'International Tables Vol C Tables 4.2.6.8 and 6.1.1.4'

loop_
_geom_angle_atom_site_label_1
_geom_angle_atom_site_label_2
_geom_angle_atom_site_label_3
_geom_angle
_geom_angle_site_symmetry_1
_geom_angle_site_symmetry_3
_geom_angle_publ_flag
C7 S C6 86.14(18) . . ?
C11 O1 C10 109.1(3) . . ?
C1 N1 C5 117.6(3) . . ?
C6 N2 N3 112.7(3) . . ?
C7 N3 N2 112.2(3) . . ?
C7 N4 C13 126.9(3) . . ?
C9 N5 C8 111.4(3) . . ?
C9 N5 C12 109.1(3) . . ?
C8 N5 C12 110.1(3) . . ?
O4 N6 O5 122.5(3) . . ?
O4 N6 O3 118.5(3) . . ?
O5 N6 O3 119.0(3) . . ?
N1 C1 C2 123.5(4) . . ?
N1 C1 C8 115.2(3) . . ?
C2 C1 C8 121.2(3) . . ?
C1 C2 C3 117.9(3) . . ?
C4 C3 C2 119.6(4) . . ?
C3 C4 C5 118.2(4) . . ?
N1 C5 C4 123.2(3) . . ?
N1 C5 C6 114.1(3) . . ?
C4 C5 C6 122.7(3) . . ?
N2 C6 C5 125.9(3) . . ?
N2 C6 S 114.9(3) . . ?
C5 C6 S 119.2(3) . . ?
N3 C7 N4 121.2(3) . . ?
N3 C7 S 114.0(3) . . ?
N4 C7 S 124.8(3) . . ?
N5 C8 C1 110.6(3) . . ?
N5 C9 C10 109.4(3) . . ?
O1 C10 C9 111.3(3) . . ?
O1 C11 C12 111.4(3) . . ?
C11 C12 N5 110.9(3) . . ?
C18 C13 C14 119.0(3) . . ?
C18 C13 N4 123.5(3) . . ?
C14 C13 N4 117.4(3) . . ?
C15 C14 C13 121.1(3) . . ?
C14 C15 C16 118.6(3) . . ?
C14 C15 C19 120.0(3) . . ?
C16 C15 C19 121.4(4) . . ?
O2 C16 C17 116.7(3) . . ?
O2 C16 C15 121.9(3) . . ?
C17 C16 C15 121.4(3) . . ?
C16 C17 C18 118.6(3) . . ?
C16 C17 C20 120.9(3) . . ?
C18 C17 C20 120.4(3) . . ?
C13 C18 C17 121.1(3) . . ?

loop_
_geom_bond_atom_site_label_1
_geom_bond_atom_site_label_2
_geom_bond_distance
_geom_bond_site_symmetry_2
_geom_bond_publ_flag
S C7 1.740(3) . ?
S C6 1.748(4) . ?
O1 C11 1.423(5) . ?
O1 C10 1.439(5) . ?
O2 C16 1.380(4) . ?
O3 N6 1.280(4) . ?
O4 N6 1.233(4) . ?
O5 N6 1.244(4) . ?
N1 C1 1.328(5) . ?
N1 C5 1.346(5) . ?
N2 C6 1.296(5) . ?
N2 N3 1.378(4) . ?
N3 C7 1.330(5) . ?
N4 C7 1.348(5) . ?
N4 C13 1.405(5) . ?
N5 C9 1.501(4) . ?
N5 C8 1.502(5) . ?
N5 C12 1.510(5) . ?
C1 C2 1.394(5) . ?
C1 C8 1.516(5) . ?
C2 C3 1.395(5) . ?
C3 C4 1.376(5) . ?
C4 C5 1.395(5) . ?
C5 C6 1.463(5) . ?
C9 C10 1.507(5) . ?
C11 C12 1.508(5) . ?
C13 C18 1.384(5) . ?
C13 C14 1.404(5) . ?
C14 C15 1.389(6) . ?
C15 C16 1.397(5) . ?
C15 C19 1.500(5) . ?
C16 C17 1.392(5) . ?
C17 C18 1.402(5) . ?
C17 C20 1.504(5) . ?
